data_7211534
loop_
_publ_author_name
'Sun, Li-Xin'
'Qi, Yan'
'Wang, You-Ming'
'Che, Yun-Xia'
'Zheng, Ji-Min'

_publ_section_title
;
 A variety of novel complexes constructed from
 biphenyl-3,3&#x2032;,4,4&#x2032;-tetracarboxylate and flexible
 bis(imidazole) ligands
;
_journal_issue 5
_journal_name_full CrystEngComm
_journal_page_first 1540
_journal_paper_doi 10.1039/b909590j
_journal_volume 12
_journal_year 2010
_chemical_formula_sum 'C18 H17 N4 O5 Zn'
_chemical_formula_weight 434.73
_chemical_name_systematic
;
?
;
_space_group_IT_number 2
_symmetry_cell_setting triclinic
_symmetry_space_group_name_Hall '-P 1'
_symmetry_space_group_name_H-M 'P -1'
_atom_sites_solution_hydrogens geom
_atom_sites_solution_primary direct
_atom_sites_solution_secondary difmap
_audit_creation_method SHELXL-97
_cell_angle_alpha 84.56(3)
_cell_angle_beta 64.35(3)
_cell_angle_gamma 71.02(3)
_cell_formula_units_Z 2
_cell_length_a 9.6580(19)
_cell_length_b 10.131(2)
_cell_length_c 10.721(2)
_cell_measurement_reflns_used 6157
_cell_measurement_temperature 293(2)
_cell_measurement_theta_max 27.52
_cell_measurement_theta_min 3.08
_cell_volume 892.9(4)
_computing_cell_refinement 'RAXIS-RAPID Auto(Rigaku, 2004)'
_computing_data_collection 'RAXIS-RAPID Auto(Rigaku, 2004)'
_computing_data_reduction 'CrystalStructure(Rigaku/MSC, 2004)'
_computing_molecular_graphics 'SHELXL-97 (Sheldrick, 2001)'
_computing_publication_material 'SHELXL-97 (Sheldrick, 1997)'
_computing_structure_refinement 'SHELXL-97 (Sheldrick, 1997)'
_computing_structure_solution 'SHELXS-97 (Sheldrick, 1997)'
_diffrn_ambient_temperature 298(2)
_diffrn_measured_fraction_theta_full 0.993
_diffrn_measured_fraction_theta_max 0.993
_diffrn_measurement_device_type 'rigaku r-axis rapid IP area detector'
_diffrn_measurement_method '\w scans'
_diffrn_radiation_monochromator graphite
_diffrn_radiation_probe x-ray
_diffrn_radiation_type MoK\a
_diffrn_radiation_wavelength 0.71073
_diffrn_reflns_av_R_equivalents 0.0657
_diffrn_reflns_av_sigmaI/netI 0.0897
_diffrn_reflns_limit_h_max 12
_diffrn_reflns_limit_h_min -12
_diffrn_reflns_limit_k_max 13
_diffrn_reflns_limit_k_min -13
_diffrn_reflns_limit_l_max 13
_diffrn_reflns_limit_l_min -13
_diffrn_reflns_number 8890
_diffrn_reflns_theta_full 27.48
_diffrn_reflns_theta_max 27.48
_diffrn_reflns_theta_min 3.08
_diffrn_source 'rotating anode'
_exptl_absorpt_coefficient_mu 1.415
_exptl_absorpt_correction_T_max 0.7650
_exptl_absorpt_correction_T_min 0.7650
_exptl_absorpt_correction_type multi-scan
_exptl_crystal_density_diffrn 1.617
_exptl_crystal_density_method 'not measured'
_exptl_crystal_description block
_exptl_crystal_F_000 446
_exptl_crystal_size_max 0.20
_exptl_crystal_size_mid 0.20
_exptl_crystal_size_min 0.20
_refine_diff_density_max 0.519
_refine_diff_density_min -0.582
_refine_diff_density_rms 0.117
_refine_ls_extinction_method none
_refine_ls_goodness_of_fit_ref 1.066
_refine_ls_hydrogen_treatment constr
_refine_ls_matrix_type full
_refine_ls_number_parameters 253
_refine_ls_number_reflns 4053
_refine_ls_number_restraints 0
_refine_ls_restrained_S_all 1.066
_refine_ls_R_factor_all 0.0846
_refine_ls_R_factor_gt 0.0521
_refine_ls_shift/su_max 0.002
_refine_ls_shift/su_mean 0.000
_refine_ls_structure_factor_coef Fsqd
_refine_ls_weighting_details 'calc w=1/[\s^2^(Fo^2^)+(0.0619P)^2^+0.0000P] where P=(Fo^2^+2Fc^2^)/3'
_refine_ls_weighting_scheme calc
_refine_ls_wR_factor_gt 0.1225
_refine_ls_wR_factor_ref 0.1353
_reflns_number_gt 2873
_reflns_number_total 4053
_reflns_threshold_expression >2sigma(I)
_cod_data_source_file b909590j.txt
_cod_data_source_block shelxl5
_cod_depositor_comments
;
The following automatic conversions were performed:

'_symmetry_cell_setting' value 'Triclinic' changed to 'triclinic'
according to /home/saulius/struct/CIF-dictionaries/cif_core.dic
dictionary named 'cif_core.dic' version 2.4.2 from 2011-04-26.

Automatic conversion script
Id: cif_fix_values 1891 2012-01-12 08:04:46Z andrius 
;
_cod_original_cell_volume 892.9(3)
_cod_original_sg_symbol_H-M P-1
_cod_database_code 7211534

loop_
_symmetry_equiv_pos_as_xyz
'x, y, z'
'-x, -y, -z'

loop_
_atom_site_label
_atom_site_type_symbol
_atom_site_fract_x
_atom_site_fract_y
_atom_site_fract_z
_atom_site_U_iso_or_equiv
_atom_site_adp_type
_atom_site_occupancy
_atom_site_symmetry_multiplicity
_atom_site_calc_flag
_atom_site_refinement_flags
C1 C 0.8559(5) 0.2869(4) 0.5973(4) 0.0280(8) Uani 1 1 d .
C2 C 0.7819(4) 0.3010(4) 0.7542(4) 0.0230(8) Uani 1 1 d .
C3 C 0.6489(5) 0.4166(4) 0.8211(4) 0.0272(8) Uani 1 1 d .
H3 H 0.6102 0.4831 0.7680 0.033 Uiso 1 1 calc R
C4 C 0.5711(4) 0.4371(4) 0.9648(4) 0.0257(8) Uani 1 1 d .
C5 C 0.6307(5) 0.3342(5) 1.0415(4) 0.0342(9) Uani 1 1 d .
H5 H 0.5803 0.3438 1.1378 0.041 Uiso 1 1 calc R
C6 C 0.7639(5) 0.2180(4) 0.9761(4) 0.0336(9) Uani 1 1 d .
H6 H 0.8011 0.1505 1.0293 0.040 Uiso 1 1 calc R
C7 C 0.8429(5) 0.2007(4) 0.8321(4) 0.0271(8) Uani 1 1 d .
C8 C 0.9857(5) 0.0713(4) 0.7697(4) 0.0289(9) Uani 1 1 d .
C9 C 0.5777(5) 0.1070(5) 0.3396(4) 0.0364(10) Uani 1 1 d .
H9 H 0.6507 0.0244 0.2888 0.044 Uiso 1 1 calc R
C10 C 0.4752(5) 0.3049(5) 0.4550(5) 0.0453(11) Uani 1 1 d .
H10 H 0.4653 0.3848 0.4986 0.054 Uiso 1 1 calc R
C11 C 0.3505(5) 0.2743(5) 0.4480(5) 0.0472(12) Uani 1 1 d .
H11 H 0.2417 0.3278 0.4858 0.057 Uiso 1 1 calc R
C12 C 0.3322(5) 0.0725(6) 0.3388(5) 0.0464(12) Uani 1 1 d .
H12A H 0.2208 0.1307 0.3651 0.056 Uiso 1 1 calc R
H12B H 0.3312 -0.0112 0.3909 0.056 Uiso 1 1 calc R
C13 C 0.4113(6) 0.0325(6) 0.1870(5) 0.0477(12) Uani 1 1 d .
H13A H 0.3443 -0.0073 0.1664 0.057 Uiso 1 1 calc R
H13B H 0.4163 0.1164 0.1357 0.057 Uiso 1 1 calc R
C14 C 0.5741(6) -0.2049(6) 0.1706(5) 0.0518(13) Uani 1 1 d .
H14A H 0.5374 -0.2403 0.1135 0.062 Uiso 1 1 calc R
H14B H 0.5021 -0.2088 0.2670 0.062 Uiso 1 1 calc R
C15 C 0.7432(6) -0.2929(6) 0.1430(4) 0.0515(13) Uani 1 1 d .
H15A H 0.7840 -0.2486 0.1901 0.062 Uiso 1 1 calc R
H15B H 0.7416 -0.3832 0.1816 0.062 Uiso 1 1 calc R
C16 C 0.9438(5) -0.2333(4) -0.0781(4) 0.0342(9) Uani 1 1 d .
H16 H 0.9487 -0.1569 -0.0404 0.041 Uiso 1 1 calc R
C17 C 0.8769(6) -0.4134(5) -0.0964(5) 0.0474(12) Uani 1 1 d .
H17 H 0.8289 -0.4836 -0.0752 0.057 Uiso 1 1 calc R
C18 C 0.9813(6) -0.3905(5) -0.2221(5) 0.0430(11) Uani 1 1 d .
H18 H 1.0184 -0.4431 -0.3034 0.052 Uiso 1 1 calc R
N1 N 0.6178(4) 0.1985(4) 0.3872(3) 0.0326(8) Uani 1 1 d .
N2 N 0.4186(4) 0.1495(4) 0.3743(4) 0.0350(8) Uani 1 1 d .
N3 N 0.8544(4) -0.3142(4) -0.0053(3) 0.0372(8) Uani 1 1 d .
N4 N 1.0247(4) -0.2758(4) -0.2112(3) 0.0347(8) Uani 1 1 d .
O1 O 0.7665(3) 0.2623(3) 0.5497(3) 0.0380(7) Uani 1 1 d .
O2 O 0.9870(4) 0.3052(4) 0.5296(3) 0.0470(8) Uani 1 1 d .
O3 O 1.0032(4) 0.0131(3) 0.6615(3) 0.0396(7) Uani 1 1 d .
O4 O 1.0730(4) 0.0247(3) 0.8308(3) 0.0419(8) Uani 1 1 d .
O5 O 0.5705(4) -0.0650(3) 0.1400(3) 0.0413(8) Uani 1 1 d .
Zn1 Zn 0.84280(5) 0.17846(5) 0.36571(4) 0.02588(15) Uani 1 1 d .

loop_
_atom_site_aniso_label
_atom_site_aniso_U_11
_atom_site_aniso_U_22
_atom_site_aniso_U_33
_atom_site_aniso_U_23
_atom_site_aniso_U_13
_atom_site_aniso_U_12
C1 0.025(2) 0.026(2) 0.0241(18) -0.0052(16) -0.0063(16) -0.0021(17)
C2 0.0196(17) 0.024(2) 0.0233(17) -0.0041(15) -0.0087(15) -0.0037(16)
C3 0.027(2) 0.027(2) 0.0264(19) 0.0003(16) -0.0114(16) -0.0058(17)
C4 0.0210(18) 0.030(2) 0.0231(17) -0.0038(15) -0.0070(15) -0.0066(17)
C5 0.035(2) 0.036(2) 0.0223(18) -0.0020(17) -0.0084(17) -0.003(2)
C6 0.032(2) 0.034(2) 0.028(2) -0.0004(17) -0.0121(17) -0.002(2)
C7 0.0222(18) 0.027(2) 0.0293(19) -0.0073(16) -0.0107(16) -0.0027(17)
C8 0.0229(19) 0.028(2) 0.0286(19) 0.0029(17) -0.0072(16) -0.0043(17)
C9 0.024(2) 0.044(3) 0.038(2) -0.0113(19) -0.0110(18) -0.005(2)
C10 0.032(2) 0.044(3) 0.054(3) -0.015(2) -0.017(2) -0.003(2)
C11 0.024(2) 0.050(3) 0.058(3) -0.022(2) -0.013(2) 0.001(2)
C12 0.028(2) 0.063(3) 0.050(3) -0.018(2) -0.013(2) -0.016(2)
C13 0.037(3) 0.062(3) 0.050(3) -0.004(2) -0.024(2) -0.014(3)
C14 0.042(3) 0.057(3) 0.044(3) -0.002(2) -0.001(2) -0.023(3)
C15 0.053(3) 0.058(3) 0.032(2) 0.009(2) -0.004(2) -0.025(3)
C16 0.036(2) 0.031(2) 0.033(2) -0.0043(17) -0.0104(19) -0.012(2)
C17 0.055(3) 0.047(3) 0.046(3) 0.003(2) -0.017(2) -0.030(3)
C18 0.049(3) 0.039(3) 0.038(2) -0.008(2) -0.012(2) -0.016(2)
N1 0.0261(17) 0.039(2) 0.0331(17) -0.0052(15) -0.0139(15) -0.0068(16)
N2 0.0226(17) 0.043(2) 0.0389(18) -0.0062(16) -0.0140(15) -0.0064(17)
N3 0.0304(19) 0.043(2) 0.0327(18) 0.0026(16) -0.0071(16) -0.0144(18)
N4 0.0291(18) 0.041(2) 0.0295(17) -0.0064(15) -0.0075(15) -0.0097(17)
O1 0.0298(15) 0.052(2) 0.0287(14) -0.0136(13) -0.0127(12) -0.0039(15)
O2 0.0314(17) 0.073(3) 0.0309(15) -0.0021(15) -0.0043(13) -0.0204(18)
O3 0.0429(18) 0.0294(16) 0.0362(15) -0.0122(13) -0.0169(14) 0.0052(14)
O4 0.0297(16) 0.047(2) 0.0399(16) -0.0028(14) -0.0155(14) 0.0018(15)
O5 0.0342(17) 0.053(2) 0.0371(16) -0.0049(15) -0.0089(14) -0.0206(17)
Zn1 0.0218(2) 0.0288(3) 0.0238(2) -0.00435(17) -0.00875(18) -0.00369(19)

loop_
_atom_type_symbol
_atom_type_description
_atom_type_scat_dispersion_real
_atom_type_scat_dispersion_imag
_atom_type_scat_source
C C 0.0033 0.0016 'International Tables Vol C Tables 4.2.6.8 and 6.1.1.4'
H H 0.0000 0.0000 'International Tables Vol C Tables 4.2.6.8 and 6.1.1.4'
N N 0.0061 0.0033 'International Tables Vol C Tables 4.2.6.8 and 6.1.1.4'
O O 0.0106 0.0060 'International Tables Vol C Tables 4.2.6.8 and 6.1.1.4'
Zn Zn 0.2839 1.4301 'International Tables Vol C Tables 4.2.6.8 and 6.1.1.4'

loop_
_geom_angle_atom_site_label_1
_geom_angle_atom_site_label_2
_geom_angle_atom_site_label_3
_geom_angle
_geom_angle_site_symmetry_1
_geom_angle_site_symmetry_3
O2 C1 O1 126.5(4) . .
O2 C1 C2 119.7(4) . .
O1 C1 C2 113.8(3) . .
C3 C2 C7 119.6(3) . .
C3 C2 C1 118.4(3) . .
C7 C2 C1 122.0(3) . .
C2 C3 C4 122.5(4) . .
C2 C3 H3 118.8 . .
C4 C3 H3 118.8 . .
C3 C4 C5 117.3(4) . .
C3 C4 C4 121.8(4) . 2_667
C5 C4 C4 120.9(4) . 2_667
C6 C5 C4 120.9(4) . .
C6 C5 H5 119.5 . .
C4 C5 H5 119.5 . .
C5 C6 C7 121.1(4) . .
C5 C6 H6 119.5 . .
C7 C6 H6 119.5 . .
C6 C7 C2 118.6(4) . .
C6 C7 C8 117.7(4) . .
C2 C7 C8 123.8(3) . .
O4 C8 O3 124.4(4) . .
O4 C8 C7 117.9(4) . .
O3 C8 C7 117.6(4) . .
N1 C9 N2 111.1(4) . .
N1 C9 H9 124.5 . .
N2 C9 H9 124.5 . .
C11 C10 N1 109.2(4) . .
C11 C10 H10 125.4 . .
N1 C10 H10 125.4 . .
N2 C11 C10 105.9(4) . .
N2 C11 H11 127.1 . .
C10 C11 H11 127.1 . .
N2 C12 C13 111.4(4) . .
N2 C12 H12A 109.4 . .
C13 C12 H12A 109.4 . .
N2 C12 H12B 109.4 . .
C13 C12 H12B 109.4 . .
H12A C12 H12B 108.0 . .
O5 C13 C12 114.0(4) . .
O5 C13 H13A 108.8 . .
C12 C13 H13A 108.8 . .
O5 C13 H13B 108.8 . .
C12 C13 H13B 108.8 . .
H13A C13 H13B 107.6 . .
O5 C14 C15 109.3(4) . .
O5 C14 H14A 109.8 . .
C15 C14 H14A 109.8 . .
O5 C14 H14B 109.8 . .
C15 C14 H14B 109.8 . .
H14A C14 H14B 108.3 . .
N3 C15 C14 113.3(4) . .
N3 C15 H15A 108.9 . .
C14 C15 H15A 108.9 . .
N3 C15 H15B 108.9 . .
C14 C15 H15B 108.9 . .
H15A C15 H15B 107.7 . .
N4 C16 N3 111.4(4) . .
N4 C16 H16 124.3 . .
N3 C16 H16 124.3 . .
C18 C17 N3 107.2(4) . .
C18 C17 H17 126.4 . .
N3 C17 H17 126.4 . .
C17 C18 N4 109.0(4) . .
C17 C18 H18 125.5 . .
N4 C18 H18 125.5 . .
C9 N1 C10 105.6(4) . .
C9 N1 Zn1 125.8(3) . .
C10 N1 Zn1 128.6(3) . .
C9 N2 C11 108.2(4) . .
C9 N2 C12 125.5(4) . .
C11 N2 C12 126.2(4) . .
C16 N3 C17 107.1(3) . .
C16 N3 C15 125.9(4) . .
C17 N3 C15 126.8(4) . .
C16 N4 C18 105.3(3) . .
C16 N4 Zn1 126.7(3) . 2_755
C18 N4 Zn1 127.6(3) . 2_755
C1 O1 Zn1 125.0(3) . .
C8 O3 Zn1 108.6(3) . 2_756
C14 O5 C13 113.9(4) . .
O1 Zn1 O3 112.35(13) . 2_756
O1 Zn1 N4 113.84(14) . 2_755
O3 Zn1 N4 101.71(14) 2_756 2_755
O1 Zn1 N1 94.24(13) . .
O3 Zn1 N1 117.48(14) 2_756 .
N4 Zn1 N1 117.84(14) 2_755 .

loop_
_geom_bond_atom_site_label_1
_geom_bond_atom_site_label_2
_geom_bond_distance
_geom_bond_site_symmetry_2
C1 O2 1.223(5) .
C1 O1 1.271(5) .
C1 C2 1.516(5) .
C2 C3 1.385(5) .
C2 C7 1.398(5) .
C3 C4 1.393(5) .
C3 H3 0.9300 .
C4 C5 1.397(6) .
C4 C4 1.492(8) 2_667
C5 C6 1.387(6) .
C5 H5 0.9300 .
C6 C7 1.393(5) .
C6 H6 0.9300 .
C7 C8 1.503(6) .
C8 O4 1.235(5) .
C8 O3 1.272(5) .
C9 N1 1.328(5) .
C9 N2 1.338(5) .
C9 H9 0.9300 .
C10 C11 1.370(6) .
C10 N1 1.379(6) .
C10 H10 0.9300 .
C11 N2 1.362(6) .
C11 H11 0.9300 .
C12 N2 1.486(5) .
C12 C13 1.498(6) .
C12 H12A 0.9700 .
C12 H12B 0.9700 .
C13 O5 1.425(6) .
C13 H13A 0.9700 .
C13 H13B 0.9700 .
C14 O5 1.417(6) .
C14 C15 1.495(7) .
C14 H14A 0.9700 .
C14 H14B 0.9700 .
C15 N3 1.471(5) .
C15 H15A 0.9700 .
C15 H15B 0.9700 .
C16 N4 1.329(5) .
C16 N3 1.335(5) .
C16 H16 0.9300 .
C17 C18 1.343(6) .
C17 N3 1.368(6) .
C17 H17 0.9300 .
C18 N4 1.388(5) .
C18 H18 0.9300 .
N1 Zn1 2.026(3) .
N4 Zn1 2.008(3) 2_755
O1 Zn1 1.951(3) .
O3 Zn1 1.979(3) 2_756
Zn1 O3 1.979(3) 2_756
Zn1 N4 2.008(3) 2_755

loop_
_geom_torsion_atom_site_label_1
_geom_torsion_atom_site_label_2
_geom_torsion_atom_site_label_3
_geom_torsion_atom_site_label_4
_geom_torsion
_geom_torsion_site_symmetry_1
_geom_torsion_site_symmetry_4
O2 C1 C2 C3 107.9(5) . .
O1 C1 C2 C3 -69.1(5) . .
O2 C1 C2 C7 -72.7(5) . .
O1 C1 C2 C7 110.3(4) . .
C7 C2 C3 C4 -0.7(6) . .
C1 C2 C3 C4 178.8(3) . .
C2 C3 C4 C5 -1.0(6) . .
C2 C3 C4 C4 179.4(4) . 2_667
C3 C4 C5 C6 1.1(6) . .
C4 C4 C5 C6 -179.3(4) 2_667 .
C4 C5 C6 C7 0.4(7) . .
C5 C6 C7 C2 -2.0(6) . .
C5 C6 C7 C8 -179.7(4) . .
C3 C2 C7 C6 2.1(6) . .
C1 C2 C7 C6 -177.2(3) . .
C3 C2 C7 C8 179.6(3) . .
C1 C2 C7 C8 0.3(6) . .
C6 C7 C8 O4 -34.3(5) . .
C2 C7 C8 O4 148.2(4) . .
C6 C7 C8 O3 142.0(4) . .
C2 C7 C8 O3 -35.5(5) . .
N1 C10 C11 N2 -0.6(6) . .
N2 C12 C13 O5 65.2(6) . .
O5 C14 C15 N3 -70.2(5) . .
N3 C17 C18 N4 -0.3(6) . .
N2 C9 N1 C10 -0.4(5) . .
N2 C9 N1 Zn1 178.3(3) . .
C11 C10 N1 C9 0.6(5) . .
C11 C10 N1 Zn1 -178.0(3) . .
N1 C9 N2 C11 0.0(5) . .
N1 C9 N2 C12 -179.7(4) . .
C10 C11 N2 C9 0.4(5) . .
C10 C11 N2 C12 -180.0(4) . .
C13 C12 N2 C9 -51.6(6) . .
C13 C12 N2 C11 128.8(5) . .
N4 C16 N3 C17 -0.8(5) . .
N4 C16 N3 C15 -176.4(4) . .
C18 C17 N3 C16 0.7(6) . .
C18 C17 N3 C15 176.3(5) . .
C14 C15 N3 C16 90.5(6) . .
C14 C15 N3 C17 -84.3(6) . .
N3 C16 N4 C18 0.6(5) . .
N3 C16 N4 Zn1 173.4(3) . 2_755
C17 C18 N4 C16 -0.2(5) . .
C17 C18 N4 Zn1 -172.8(3) . 2_755
O2 C1 O1 Zn1 24.6(6) . .
C2 C1 O1 Zn1 -158.6(3) . .
O4 C8 O3 Zn1 12.1(5) . 2_756
C7 C8 O3 Zn1 -163.9(3) . 2_756
C15 C14 O5 C13 -168.8(4) . .
C12 C13 O5 C14 78.6(5) . .
C1 O1 Zn1 O3 62.0(4) . 2_756
C1 O1 Zn1 N4 -53.0(4) . 2_755
C1 O1 Zn1 N1 -176.0(3) . .
C9 N1 Zn1 O1 -142.6(3) . .
C10 N1 Zn1 O1 35.8(4) . .
C9 N1 Zn1 O3 -24.6(4) . 2_756
C10 N1 Zn1 O3 153.7(4) . 2_756
C9 N1 Zn1 N4 97.6(4) . 2_755
C10 N1 Zn1 N4 -84.1(4) . 2_755
